data_4024011
loop_
_publ_author_name
'Devarajulu Sureshkumar'
'Venkataraman Ganesh'
'Srinivasan Chandrasekaran'

_publ_contact_author_address
; 
Department of Organic Chemistry
Indian Institute of Science
Bangaloe 560012, Karnataka
India
;
_publ_contact_author_email scn@orgchem.iisc.ernet.in
_publ_contact_author_fax '+91 80 23602423'
_publ_contact_author_name 'Prof. Srinivasan Chandrasekaran'
_publ_contact_author_phone '+91 80 22932404'
_publ_section_title
;
 Conformationally Locked Bridged Bicyclic Diselenides: Synthesis,
 Structure, Se&#x00B7;&#x00B7;&#x00B7;O Interaction, and Theoretical Studies
;
_journal_name_full 'Journal of Organic Chemistry'
_journal_page_first 5313
_journal_page_last 5319
_journal_paper_doi 10.1021/jo070705k
_journal_volume 72
_journal_year 2007
_chemical_formula_moiety 'C13 H17 N O3 S Se2'
_chemical_formula_sum 'C13 H17 N O3 S Se2'
_chemical_formula_weight 425.26
_chemical_melting_point 445.15
_chemical_name_common 'locked diselenide'
_chemical_name_systematic
;
 ?
;
_space_group_IT_number 2
_symmetry_cell_setting triclinic
_symmetry_space_group_name_Hall '-P 1'
_symmetry_space_group_name_H-M 'P -1'
_atom_sites_solution_hydrogens geom
_atom_sites_solution_primary direct
_atom_sites_solution_secondary difmap
_audit_creation_method SHELXL-97
_cell_angle_alpha 99.779(6)
_cell_angle_beta 99.509(6)
_cell_angle_gamma 97.079(6)
_cell_formula_units_Z 2
_cell_length_a 6.433(2)
_cell_length_b 10.485(4)
_cell_length_c 11.844(4)
_cell_measurement_temperature 296(2)
_cell_measurement_theta_max 25.00
_cell_measurement_theta_min 1.78
_cell_volume 767.0(5)
_computing_cell_refinement SMART
_computing_data_collection 'SMART (Bruker, 1998)'
_computing_data_reduction 'SAINT (Bruker, 1998)'
_computing_molecular_graphics 'Ortep-3 for Windows (Farrugia, 1997) and CAMERON (Watkin et al., 1993)'
_computing_publication_material 'PLATON (Spek, 2003)'
_computing_structure_refinement 'SHELXL-97 (Sheldrick, 1997)'
_computing_structure_solution 'SIR92 (Altomare et al., 1993)'
_diffrn_ambient_temperature 296(2)
_diffrn_measured_fraction_theta_full 0.997
_diffrn_measured_fraction_theta_max 0.997
_diffrn_measurement_device_type 'Bruker SMART CCD area detector'
_diffrn_measurement_method '\f and \w scans'
_diffrn_radiation_monochromator graphite
_diffrn_radiation_source 'fine-focus sealed tube'
_diffrn_radiation_type MoK\a
_diffrn_radiation_wavelength 0.71073
_diffrn_reflns_av_R_equivalents 0.0317
_diffrn_reflns_av_sigmaI/netI 0.0414
_diffrn_reflns_limit_h_max 7
_diffrn_reflns_limit_h_min -7
_diffrn_reflns_limit_k_max 12
_diffrn_reflns_limit_k_min -12
_diffrn_reflns_limit_l_max 14
_diffrn_reflns_limit_l_min -14
_diffrn_reflns_number 7186
_diffrn_reflns_theta_full 25.00
_diffrn_reflns_theta_max 25.00
_diffrn_reflns_theta_min 1.78
_exptl_absorpt_coefficient_mu 4.962
_exptl_absorpt_correction_T_max 0.8654
_exptl_absorpt_correction_T_min 0.2832
_exptl_absorpt_correction_type multi-scan
_exptl_absorpt_process_details '(SADABS; Sheldrick, 1997)'
_exptl_crystal_colour red
_exptl_crystal_density_diffrn 1.841
_exptl_crystal_density_method 'not measured'
_exptl_crystal_description block
_exptl_crystal_F_000 420
_exptl_crystal_size_max 0.34
_exptl_crystal_size_mid 0.04
_exptl_crystal_size_min 0.03
_refine_diff_density_max 0.809
_refine_diff_density_min -0.560
_refine_diff_density_rms 0.091
_refine_ls_extinction_method none
_refine_ls_goodness_of_fit_ref 0.995
_refine_ls_hydrogen_treatment refall
_refine_ls_matrix_type full
_refine_ls_number_parameters 184
_refine_ls_number_reflns 2695
_refine_ls_number_restraints 0
_refine_ls_restrained_S_all 0.995
_refine_ls_R_factor_all 0.0602
_refine_ls_R_factor_gt 0.0387
_refine_ls_shift/su_max 0.000
_refine_ls_shift/su_mean 0.000
_refine_ls_structure_factor_coef Fsqd
_refine_ls_weighting_details 'calc w=1/[\s^2^(Fo^2^)+(0.0572P)^2^+0.0000P] where P=(Fo^2^+2Fc^2^)/3'
_refine_ls_weighting_scheme calc
_refine_ls_wR_factor_gt 0.0908
_refine_ls_wR_factor_ref 0.0971
_reflns_number_gt 2018
_reflns_number_total 2695
_reflns_threshold_expression I>2sigma(I)
_cod_data_source_file jo070705ksi20070405_075852_01.cif
_cod_data_source_block compound3
_cod_depositor_comments
;
The following automatic conversions were performed:
'_symmetry_cell_setting' value 'Triclinic' changed to 'triclinic'
according to '/home/saulius/struct/CIF-dictionaries/cif_core.dic'
dictionary named 'cif_core.dic' version 2.4.1 from 2010-06-29.

Automatic conversion script
Id: cif_fix_enum 1527 2010-12-29 10:47:43Z saulius 

The following automatic conversions were performed:

'_chemical_melting_point' value '172 deg' was changed to '445.15' -
it was converted from degrees Celsius(C) to Kelvins(K).

Automatic conversion script
Id: cif_fix_values 1646 2011-03-28 12:23:43Z adriana 
;
_cod_database_code 4024011

loop_
_symmetry_equiv_pos_as_xyz
'x, y, z'
'-x, -y, -z'

loop_
_atom_site_label
_atom_site_type_symbol
_atom_site_fract_x
_atom_site_fract_y
_atom_site_fract_z
_atom_site_U_iso_or_equiv
_atom_site_adp_type
_atom_site_occupancy
_atom_site_symmetry_multiplicity
_atom_site_calc_flag
_atom_site_refinement_flags
_atom_site_disorder_assembly
_atom_site_disorder_group
Se1 Se 0.53490(8) 0.43965(4) 1.17712(4) 0.04958(18) Uani 1 1 d . . .
Se2 Se 0.20283(9) 0.46525(5) 1.23313(4) 0.05991(19) Uani 1 1 d . . .
S1 S 0.35009(17) 0.06542(10) 0.78516(9) 0.0380(3) Uani 1 1 d . . .
O3 O 0.2904(5) -0.0743(3) 0.7551(3) 0.0508(8) Uani 1 1 d . . .
N1 N 0.2923(5) 0.1095(3) 0.9113(3) 0.0357(8) Uani 1 1 d . . .
O1 O -0.1238(4) 0.1377(3) 0.9928(3) 0.0469(7) Uani 1 1 d . . .
O2 O 0.5672(5) 0.1218(3) 0.7906(3) 0.0537(8) Uani 1 1 d . . .
C5 C 0.3298(6) 0.2490(4) 0.9703(3) 0.0310(9) Uani 1 1 d . . .
H5 H 0.4354 0.2964 0.9353 0.037 Uiso 1 1 calc R . .
C3 C 0.2647(6) 0.2027(4) 1.1646(3) 0.0365(9) Uani 1 1 d . . .
H3A H 0.3307 0.2082 1.2454 0.044 Uiso 1 1 calc R . .
H3B H 0.2103 0.1114 1.1303 0.044 Uiso 1 1 calc R . .
C6 C 0.1286(6) 0.3137(4) 0.9566(4) 0.0379(10) Uani 1 1 d . . .
H6A H 0.1700 0.4081 0.9765 0.046 Uiso 1 1 calc R . .
H6B H 0.0566 0.2913 0.8756 0.046 Uiso 1 1 calc R . .
C1 C -0.0247(6) 0.2731(4) 1.0321(4) 0.0410(10) Uani 1 1 d . . .
H1B H -0.1362 0.3289 1.0298 0.049 Uiso 1 1 calc R . .
C7 C 0.1908(6) 0.1356(4) 0.6834(3) 0.0368(10) Uani 1 1 d . . .
C12 C 0.2811(8) 0.2377(5) 0.6391(4) 0.0532(12) Uani 1 1 d . . .
H12 H 0.4270 0.2676 0.6590 0.064 Uiso 1 1 calc R . .
C2 C 0.0828(7) 0.2835(4) 1.1578(4) 0.0415(10) Uani 1 1 d . . .
H2 H -0.0225 0.2499 1.2009 0.050 Uiso 1 1 calc R . .
C4 C 0.4272(6) 0.2564(4) 1.0985(3) 0.0339(9) Uani 1 1 d . . .
H4 H 0.5457 0.2059 1.1030 0.041 Uiso 1 1 calc R . .
C9 C -0.1504(8) 0.1479(6) 0.5781(4) 0.0609(14) Uani 1 1 d . . .
H9 H -0.2960 0.1169 0.5574 0.073 Uiso 1 1 calc R . .
C10 C -0.0642(10) 0.2532(5) 0.5339(4) 0.0575(14) Uani 1 1 d . . .
C8 C -0.0225(7) 0.0892(5) 0.6523(4) 0.0516(12) Uani 1 1 d . . .
H8 H -0.0811 0.0186 0.6810 0.062 Uiso 1 1 calc R . .
C11 C 0.1498(10) 0.2946(5) 0.5646(5) 0.0666(15) Uani 1 1 d . . .
H11 H 0.2097 0.3636 0.5344 0.080 Uiso 1 1 calc R . .
C13 C -0.2103(11) 0.3193(6) 0.4567(4) 0.0819(19) Uani 1 1 d . . .
H13A H -0.2614 0.3876 0.5044 0.098 Uiso 1 1 calc R . .
H13B H -0.3291 0.2560 0.4128 0.098 Uiso 1 1 calc R . .
H13C H -0.1330 0.3562 0.4041 0.098 Uiso 1 1 calc R . .
H1N H 0.1839 0.0568 0.9439 0.069(15) Uiso 1 1 d R . .
H1O H -0.2245 0.1384 0.9245 0.072(17) Uiso 1 1 d R . .

loop_
_atom_site_aniso_label
_atom_site_aniso_U_11
_atom_site_aniso_U_22
_atom_site_aniso_U_33
_atom_site_aniso_U_23
_atom_site_aniso_U_13
_atom_site_aniso_U_12
Se1 0.0545(3) 0.0378(3) 0.0487(3) 0.0060(2) -0.0010(2) -0.0045(2)
Se2 0.0755(4) 0.0432(3) 0.0566(3) -0.0077(2) 0.0134(3) 0.0151(3)
S1 0.0419(6) 0.0400(6) 0.0353(6) 0.0088(5) 0.0069(5) 0.0170(5)
O3 0.076(2) 0.0329(16) 0.0462(18) 0.0066(14) 0.0095(16) 0.0236(16)
N1 0.042(2) 0.0320(18) 0.0361(19) 0.0107(15) 0.0092(16) 0.0098(16)
O1 0.0384(16) 0.0414(18) 0.0561(19) 0.0099(15) -0.0035(15) 0.0038(14)
O2 0.0388(17) 0.078(2) 0.0492(19) 0.0167(17) 0.0113(14) 0.0194(16)
C5 0.035(2) 0.027(2) 0.033(2) 0.0096(17) 0.0074(17) 0.0061(17)
C3 0.042(2) 0.034(2) 0.033(2) 0.0100(18) 0.0013(18) 0.0069(18)
C6 0.046(2) 0.031(2) 0.038(2) 0.0091(19) 0.0028(19) 0.0137(19)
C1 0.033(2) 0.037(2) 0.053(3) 0.009(2) 0.005(2) 0.0133(19)
C7 0.044(3) 0.035(2) 0.033(2) 0.0089(18) 0.0056(19) 0.0120(19)
C12 0.059(3) 0.045(3) 0.057(3) 0.015(2) 0.007(2) 0.007(2)
C2 0.046(3) 0.042(2) 0.037(2) 0.008(2) 0.013(2) 0.004(2)
C4 0.034(2) 0.028(2) 0.040(2) 0.0072(18) 0.0016(18) 0.0098(17)
C9 0.054(3) 0.080(4) 0.049(3) 0.012(3) -0.001(2) 0.027(3)
C10 0.093(4) 0.050(3) 0.030(2) 0.000(2) 0.001(3) 0.038(3)
C8 0.050(3) 0.065(3) 0.049(3) 0.027(3) 0.014(2) 0.016(2)
C11 0.099(5) 0.040(3) 0.061(3) 0.019(3) 0.005(3) 0.012(3)
C13 0.133(5) 0.063(3) 0.048(3) 0.005(3) -0.012(3) 0.054(4)

loop_
_atom_type_symbol
_atom_type_description
_atom_type_scat_dispersion_real
_atom_type_scat_dispersion_imag
_atom_type_scat_source
C C 0.0033 0.0016 'International Tables Vol C Tables 4.2.6.8 and 6.1.1.4'
H H 0.0000 0.0000 'International Tables Vol C Tables 4.2.6.8 and 6.1.1.4'
N N 0.0061 0.0033 'International Tables Vol C Tables 4.2.6.8 and 6.1.1.4'
O O 0.0106 0.0060 'International Tables Vol C Tables 4.2.6.8 and 6.1.1.4'
S S 0.1246 0.1234 'International Tables Vol C Tables 4.2.6.8 and 6.1.1.4'
Se Se -0.0929 2.2259 'International Tables Vol C Tables 4.2.6.8 and 6.1.1.4'

loop_
_geom_angle_atom_site_label_1
_geom_angle_atom_site_label_2
_geom_angle_atom_site_label_3
_geom_angle
_geom_angle_site_symmetry_1
_geom_angle_site_symmetry_3
_geom_angle_publ_flag
C4 Se1 Se2 91.59(12) . . ?
C2 Se2 Se1 91.16(13) . . ?
O2 S1 O3 119.3(2) . . ?
O2 S1 N1 107.68(19) . . ?
O3 S1 N1 106.10(18) . . ?
O2 S1 C7 106.56(19) . . ?
O3 S1 C7 108.36(19) . . ?
N1 S1 C7 108.51(18) . . ?
C5 N1 S1 121.5(3) . . ?
C5 N1 H1N 110.9 . . ?
S1 N1 H1N 124.0 . . ?
C1 O1 H1O 104.1 . . ?
N1 C5 C4 107.8(3) . . ?
N1 C5 C6 113.3(3) . . ?
C4 C5 C6 111.9(3) . . ?
N1 C5 H5 107.9 . . ?
C4 C5 H5 107.9 . . ?
C6 C5 H5 107.9 . . ?
C4 C3 C2 108.3(3) . . ?
C4 C3 H3A 110.0 . . ?
C2 C3 H3A 110.0 . . ?
C4 C3 H3B 110.0 . . ?
C2 C3 H3B 110.0 . . ?
H3A C3 H3B 108.4 . . ?
C1 C6 C5 113.1(3) . . ?
C1 C6 H6A 109.0 . . ?
C5 C6 H6A 109.0 . . ?
C1 C6 H6B 109.0 . . ?
C5 C6 H6B 109.0 . . ?
H6A C6 H6B 107.8 . . ?
O1 C1 C6 111.9(3) . . ?
O1 C1 C2 105.4(3) . . ?
C6 C1 C2 112.8(3) . . ?
O1 C1 H1B 108.9 . . ?
C6 C1 H1B 108.9 . . ?
C2 C1 H1B 108.9 . . ?
C8 C7 C12 121.0(4) . . ?
C8 C7 S1 118.9(3) . . ?
C12 C7 S1 120.1(3) . . ?
C7 C12 C11 118.5(5) . . ?
C7 C12 H12 120.8 . . ?
C11 C12 H12 120.8 . . ?
C1 C2 C3 110.5(3) . . ?
C1 C2 Se2 111.9(3) . . ?
C3 C2 Se2 107.8(3) . . ?
C1 C2 H2 108.9 . . ?
C3 C2 H2 108.9 . . ?
Se2 C2 H2 108.9 . . ?
C3 C4 C5 111.8(3) . . ?
C3 C4 Se1 107.1(3) . . ?
C5 C4 Se1 110.7(3) . . ?
C3 C4 H4 109.1 . . ?
C5 C4 H4 109.1 . . ?
Se1 C4 H4 109.1 . . ?
C8 C9 C10 120.8(5) . . ?
C8 C9 H9 119.6 . . ?
C10 C9 H9 119.6 . . ?
C11 C10 C9 118.1(5) . . ?
C11 C10 C13 122.4(5) . . ?
C9 C10 C13 119.5(5) . . ?
C7 C8 C9 119.5(5) . . ?
C7 C8 H8 120.3 . . ?
C9 C8 H8 120.3 . . ?
C10 C11 C12 122.2(5) . . ?
C10 C11 H11 118.9 . . ?
C12 C11 H11 118.9 . . ?
C10 C13 H13A 109.5 . . ?
C10 C13 H13B 109.5 . . ?
H13A C13 H13B 109.5 . . ?
C10 C13 H13C 109.5 . . ?
H13A C13 H13C 109.5 . . ?
H13B C13 H13C 109.5 . . ?

loop_
_geom_bond_atom_site_label_1
_geom_bond_atom_site_label_2
_geom_bond_distance
_geom_bond_site_symmetry_2
_geom_bond_publ_flag
Se1 C4 1.972(4) . ?
Se1 Se2 2.3716(11) . ?
Se2 C2 1.964(4) . ?
S1 O2 1.435(3) . ?
S1 O3 1.435(3) . ?
S1 N1 1.605(3) . ?
S1 C7 1.767(4) . ?
N1 C5 1.482(5) . ?
N1 H1N 1.0033 . ?
O1 C1 1.447(5) . ?
O1 H1O 0.9508 . ?
C5 C4 1.529(5) . ?
C5 C6 1.532(5) . ?
C5 H5 0.9800 . ?
C3 C4 1.515(5) . ?
C3 C2 1.526(6) . ?
C3 H3A 0.9700 . ?
C3 H3B 0.9700 . ?
C6 C1 1.506(6) . ?
C6 H6A 0.9700 . ?
C6 H6B 0.9700 . ?
C1 C2 1.515(6) . ?
C1 H1B 0.9800 . ?
C7 C8 1.365(6) . ?
C7 C12 1.377(6) . ?
C12 C11 1.380(7) . ?
C12 H12 0.9300 . ?
C2 H2 0.9800 . ?
C4 H4 0.9800 . ?
C9 C8 1.377(6) . ?
C9 C10 1.394(7) . ?
C9 H9 0.9300 . ?
C10 C11 1.360(8) . ?
C10 C13 1.513(7) . ?
C8 H8 0.9300 . ?
C11 H11 0.9300 . ?
C13 H13A 0.9600 . ?
C13 H13B 0.9600 . ?
C13 H13C 0.9600 . ?

loop_
_geom_torsion_atom_site_label_1
_geom_torsion_atom_site_label_2
_geom_torsion_atom_site_label_3
_geom_torsion_atom_site_label_4
_geom_torsion
_geom_torsion_site_symmetry_1
_geom_torsion_site_symmetry_2
_geom_torsion_site_symmetry_3
_geom_torsion_site_symmetry_4
_geom_torsion_publ_flag
C4 Se1 Se2 C2 0.27(17) . . . . ?
O2 S1 N1 C5 52.0(3) . . . . ?
O3 S1 N1 C5 -179.2(3) . . . . ?
C7 S1 N1 C5 -63.0(3) . . . . ?
S1 N1 C5 C4 -136.6(3) . . . . ?
S1 N1 C5 C6 99.0(4) . . . . ?
N1 C5 C6 C1 75.1(4) . . . . ?
C4 C5 C6 C1 -47.0(5) . . . . ?
C5 C6 C1 O1 -69.4(4) . . . . ?
C5 C6 C1 C2 49.1(5) . . . . ?
O2 S1 C7 C8 173.4(4) . . . . ?
O3 S1 C7 C8 43.9(4) . . . . ?
N1 S1 C7 C8 -70.9(4) . . . . ?
O2 S1 C7 C12 -8.3(4) . . . . ?
O3 S1 C7 C12 -137.8(4) . . . . ?
N1 S1 C7 C12 107.4(4) . . . . ?
C8 C7 C12 C11 1.7(7) . . . . ?
S1 C7 C12 C11 -176.6(4) . . . . ?
O1 C1 C2 C3 65.9(4) . . . . ?
C6 C1 C2 C3 -56.4(5) . . . . ?
O1 C1 C2 Se2 -174.0(2) . . . . ?
C6 C1 C2 Se2 63.7(4) . . . . ?
C4 C3 C2 C1 60.9(4) . . . . ?
C4 C3 C2 Se2 -61.5(4) . . . . ?
Se1 Se2 C2 C1 -91.0(3) . . . . ?
Se1 Se2 C2 C3 30.6(3) . . . . ?
C2 C3 C4 C5 -59.9(4) . . . . ?
C2 C3 C4 Se1 61.4(3) . . . . ?
N1 C5 C4 C3 -71.9(4) . . . . ?
C6 C5 C4 C3 53.3(4) . . . . ?
N1 C5 C4 Se1 168.8(2) . . . . ?
C6 C5 C4 Se1 -66.0(4) . . . . ?
Se2 Se1 C4 C3 -31.3(2) . . . . ?
Se2 Se1 C4 C5 90.7(3) . . . . ?
C8 C9 C10 C11 1.0(7) . . . . ?
C8 C9 C10 C13 -177.4(4) . . . . ?
C12 C7 C8 C9 -1.9(7) . . . . ?
S1 C7 C8 C9 176.4(4) . . . . ?
C10 C9 C8 C7 0.5(7) . . . . ?
C9 C10 C11 C12 -1.3(8) . . . . ?
C13 C10 C11 C12 177.1(5) . . . . ?
C7 C12 C11 C10 0.0(8) . . . . ?
